data_7007506
loop_
_publ_author_name
'Clegg, Jack K.'
'Gloe, Karsten'
'Hayter, Michael J.'
'Kataeva, Olga'
'Lindoy, Leonard F.'
'Moubaraki, Boujemaa'
'McMurtrie, John C.'
'Murray, Keith S.'
'Schilter, David'

_publ_section_title
;
 New discrete and polymeric supramolecular architectures derived from
 dinuclear (bis-beta-diketonato)copper(II) metallocycles.
;
_journal_issue 33
_journal_name_full 'Dalton transactions (Cambridge, England : 2003)'
_journal_page_first 3977
_journal_page_last 3984
_journal_paper_doi 10.1039/b606523f
_journal_year 2006
_chemical_formula_moiety 'C50 H56 Cu2 N2 O8 S, 2(C4 H8 O)'
_chemical_formula_sum 'C58 H72 Cu2 N2 O10 S'
_chemical_formula_weight 1116.32
_chemical_name_systematic
;
?
;
_space_group_IT_number 2
_symmetry_cell_setting triclinic
_symmetry_space_group_name_Hall '-P 1'
_symmetry_space_group_name_H-M 'P -1'
_atom_sites_solution_hydrogens geom
_atom_sites_solution_primary direct
_atom_sites_solution_secondary difmap
_audit_creation_method SHELXL-97
_cell_angle_alpha 99.2710(10)
_cell_angle_beta 102.7000(10)
_cell_angle_gamma 90.1040(10)
_cell_formula_units_Z 2
_cell_length_a 10.4190(9)
_cell_length_b 15.5925(14)
_cell_length_c 18.4105(16)
_cell_measurement_reflns_used 7245
_cell_measurement_temperature 150(2)
_cell_measurement_theta_max 25.45
_cell_measurement_theta_min 2.30
_cell_volume 2877.5(4)
_computing_cell_refinement 'SAINT (Siemens, 1995)'
_computing_data_collection 'SMART (Siemens, 1995)'
_computing_data_reduction 'SAINT and XPREP (Siemens, 1995)'
_computing_molecular_graphics
;ORTEP-3 (Farrugia, 1997)
WINGX-32 (Farrugia, 1999)
;
_computing_publication_material 'enCIFer 1.0 (CCDC, 2003)'
_computing_structure_refinement 'SHELXL-97 (Sheldrick, 1997)'
_computing_structure_solution 'SIR97 (Altomare, et. al. 1997)'
_diffrn_ambient_temperature 150(2)
_diffrn_measured_fraction_theta_full 0.997
_diffrn_measured_fraction_theta_max 0.924
_diffrn_measurement_device_type 'BRUKER SMART 1000 CCD'
_diffrn_measurement_method \w
_diffrn_radiation_monochromator graphite
_diffrn_radiation_source 'sealed tube'
_diffrn_radiation_type MoK\a
_diffrn_radiation_wavelength 0.71073
_diffrn_reflns_av_R_equivalents 0.0311
_diffrn_reflns_av_sigmaI/netI 0.0556
_diffrn_reflns_limit_h_max 13
_diffrn_reflns_limit_h_min -13
_diffrn_reflns_limit_k_max 20
_diffrn_reflns_limit_k_min -20
_diffrn_reflns_limit_l_max 24
_diffrn_reflns_limit_l_min -24
_diffrn_reflns_number 27969
_diffrn_reflns_theta_full 25.00
_diffrn_reflns_theta_max 28.36
_diffrn_reflns_theta_min 1.60
_diffrn_standards_decay_% 0.21
_diffrn_standards_number 143
_exptl_absorpt_coefficient_mu 0.832
_exptl_absorpt_correction_T_max 0.819
_exptl_absorpt_correction_T_min 0.616
_exptl_absorpt_correction_type multi-scan
_exptl_absorpt_process_details 'SADABS (Sheldrick, 1999)'
_exptl_crystal_colour green
_exptl_crystal_density_diffrn 1.288
_exptl_crystal_density_method 'not measured'
_exptl_crystal_description prism
_exptl_crystal_F_000 1176
_exptl_crystal_size_max 0.60
_exptl_crystal_size_mid 0.38
_exptl_crystal_size_min 0.24
_refine_diff_density_max 1.062
_refine_diff_density_min -0.745
_refine_diff_density_rms 0.089
_refine_ls_extinction_method none
_refine_ls_goodness_of_fit_ref 1.032
_refine_ls_hydrogen_treatment constr
_refine_ls_matrix_type full
_refine_ls_number_parameters 618
_refine_ls_number_reflns 13270
_refine_ls_number_restraints 60
_refine_ls_restrained_S_all 1.041
_refine_ls_R_factor_all 0.1116
_refine_ls_R_factor_gt 0.0668
_refine_ls_shift/su_max 0.025
_refine_ls_shift/su_mean 0.000
_refine_ls_structure_factor_coef Fsqd
_refine_ls_weighting_details 'calc w=1/[\s^2^(Fo^2^)+(0.0867P)^2^+5.0591P] where P=(Fo^2^+2Fc^2^)/3'
_refine_ls_weighting_scheme calc
_refine_ls_wR_factor_gt 0.1694
_refine_ls_wR_factor_ref 0.1988
_reflns_number_gt 8541
_reflns_number_total 13270
_reflns_threshold_expression >2sigma(I)
_cod_data_source_file b606523f.txt
_cod_data_source_block lj68sad
_cod_original_sg_symbol_H-M P-1
_cod_database_code 7007506

loop_
_symmetry_equiv_pos_as_xyz
'x, y, z'
'-x, -y, -z'

loop_
_atom_site_label
_atom_site_type_symbol
_atom_site_fract_x
_atom_site_fract_y
_atom_site_fract_z
_atom_site_U_iso_or_equiv
_atom_site_adp_type
_atom_site_occupancy
_atom_site_symmetry_multiplicity
_atom_site_calc_flag
_atom_site_refinement_flags
_atom_site_disorder_assembly
_atom_site_disorder_group
C1A C 0.0012(9) -0.2181(6) 0.1036(5) 0.0446(7) Uiso 0.50 1 d PD A 1
H1A1 H -0.0439 -0.1635 0.1118 0.067 Uiso 0.50 1 calc PR A 1
H1A2 H -0.0287 -0.2462 0.0509 0.067 Uiso 0.50 1 calc PR A 1
H1A3 H 0.0965 -0.2060 0.1147 0.067 Uiso 0.50 1 calc PR A 1
C2A C 0.0685(10) -0.3527(6) 0.1571(6) 0.0446(7) Uiso 0.50 1 d PD A 1
H2A1 H 0.0463 -0.3934 0.1093 0.067 Uiso 0.50 1 calc PR A 1
H2A2 H 0.0627 -0.3833 0.1988 0.067 Uiso 0.50 1 calc PR A 1
H2A3 H 0.1582 -0.3286 0.1646 0.067 Uiso 0.50 1 calc PR A 1
C3A C -0.1627(9) -0.3315(6) 0.1265(6) 0.0446(7) Uiso 0.50 1 d PD A 1
H3A1 H -0.2356 -0.2921 0.1179 0.067 Uiso 0.50 1 calc PR A 1
H3A2 H -0.1746 -0.3662 0.1646 0.067 Uiso 0.50 1 calc PR A 1
H3A3 H -0.1613 -0.3703 0.0792 0.067 Uiso 0.50 1 calc PR A 1
C4A C -0.0300(12) -0.2775(8) 0.1547(7) 0.0446(7) Uiso 0.50 1 d PD A 1
C1B C -0.0491(9) -0.2010(6) 0.1013(5) 0.0446(7) Uiso 0.50 1 d PD A 2
H1B1 H 0.0386 -0.1742 0.1075 0.067 Uiso 0.50 1 calc PR A 2
H1B2 H -0.1096 -0.1562 0.1150 0.067 Uiso 0.50 1 calc PR A 2
H1B3 H -0.0814 -0.2285 0.0486 0.067 Uiso 0.50 1 calc PR A 2
C2B C 0.0629(10) -0.3328(6) 0.1421(6) 0.0446(7) Uiso 0.50 1 d PD A 2
H2B1 H 0.1481 -0.3013 0.1517 0.067 Uiso 0.50 1 calc PR A 2
H2B2 H 0.0419 -0.3646 0.0903 0.067 Uiso 0.50 1 calc PR A 2
H2B3 H 0.0674 -0.3739 0.1776 0.067 Uiso 0.50 1 calc PR A 2
C3B C -0.1816(9) -0.3112(6) 0.1266(6) 0.0446(7) Uiso 0.50 1 d PD A 2
H3B1 H -0.1956 -0.3399 0.0739 0.067 Uiso 0.50 1 calc PR A 2
H3B2 H -0.2459 -0.2659 0.1309 0.067 Uiso 0.50 1 calc PR A 2
H3B3 H -0.1925 -0.3541 0.1585 0.067 Uiso 0.50 1 calc PR A 2
C4B C -0.0413(12) -0.2697(8) 0.1526(7) 0.0446(7) Uiso 0.50 1 d PD A 2
C5 C -0.0177(4) -0.2294(2) 0.23593(19) 0.0315(8) Uani 1 1 d D . .
C6 C 0.0764(4) -0.1625(2) 0.2674(2) 0.0321(8) Uani 1 1 d . A .
H6 H 0.1289 -0.1452 0.2358 0.039 Uiso 1 1 calc R . .
C7 C 0.0997(4) -0.1190(2) 0.3417(2) 0.0284(8) Uani 1 1 d . . .
C8 C 0.2108(4) -0.0529(2) 0.37128(19) 0.0257(7) Uani 1 1 d . A .
C9 C 0.3203(4) -0.0508(3) 0.3394(2) 0.0352(9) Uani 1 1 d . . .
H9 H 0.3257 -0.0922 0.2963 0.042 Uiso 1 1 calc R A .
C10 C 0.4207(4) 0.0111(3) 0.3701(2) 0.0429(10) Uani 1 1 d . A .
H10 H 0.4947 0.0121 0.3479 0.051 Uiso 1 1 calc R . .
C11 C 0.4145(4) 0.0716(3) 0.4326(2) 0.0384(9) Uani 1 1 d . . .
H11 H 0.4841 0.1141 0.4530 0.046 Uiso 1 1 calc R A .
C12 C 0.3069(4) 0.0711(2) 0.4663(2) 0.0276(7) Uani 1 1 d . A .
C13 C 0.2070(3) 0.0078(2) 0.43502(19) 0.0261(7) Uani 1 1 d . . .
H13 H 0.1339 0.0061 0.4579 0.031 Uiso 1 1 calc R A .
C14 C 0.2924(4) 0.1360(2) 0.5333(2) 0.0296(8) Uani 1 1 d . . .
C15 C 0.3964(4) 0.1929(3) 0.5724(2) 0.0362(9) Uani 1 1 d . A .
H15 H 0.4765 0.1887 0.5556 0.043 Uiso 1 1 calc R . .
C16 C 0.3914(4) 0.2564(2) 0.6351(2) 0.0337(8) Uani 1 1 d . . .
C17 C 0.5103(4) 0.3128(3) 0.6790(3) 0.0520(12) Uani 1 1 d . A .
C18 C 0.6297(5) 0.3013(4) 0.6472(4) 0.0671(16) Uani 1 1 d . . .
H18A H 0.6510 0.2397 0.6408 0.101 Uiso 1 1 calc R A .
H18B H 0.7038 0.3357 0.6817 0.101 Uiso 1 1 calc R . .
H18C H 0.6131 0.3208 0.5981 0.101 Uiso 1 1 calc R . .
C19 C 0.4725(5) 0.4055(3) 0.6940(4) 0.0715(18) Uani 1 1 d . . .
H19A H 0.5458 0.4401 0.7291 0.107 Uiso 1 1 calc R A .
H19B H 0.3950 0.4086 0.7162 0.107 Uiso 1 1 calc R . .
H19C H 0.4520 0.4286 0.6465 0.107 Uiso 1 1 calc R . .
C20 C 0.5439(6) 0.2833(4) 0.7586(3) 0.0764(18) Uani 1 1 d . . .
H20A H 0.5669 0.2221 0.7527 0.115 Uiso 1 1 calc R A .
H20B H 0.4672 0.2905 0.7814 0.115 Uiso 1 1 calc R . .
H20C H 0.6185 0.3190 0.7912 0.115 Uiso 1 1 calc R . .
C21A C 0.0875(12) 0.1147(8) 0.2282(6) 0.0750(12) Uiso 0.50 1 d PD B 1
H21A H -0.0088 0.1104 0.2123 0.113 Uiso 0.50 1 calc PR B 1
H21B H 0.1144 0.1685 0.2643 0.113 Uiso 0.50 1 calc PR B 1
H21C H 0.1189 0.0647 0.2523 0.113 Uiso 0.50 1 calc PR B 1
C22A C 0.0896(12) 0.0423(7) 0.0947(6) 0.0750(12) Uiso 0.50 1 d PD B 1
H22A H 0.1123 -0.0139 0.1103 0.113 Uiso 0.50 1 calc PR B 1
H22B H 0.1269 0.0484 0.0513 0.113 Uiso 0.50 1 calc PR B 1
H22C H -0.0063 0.0457 0.0807 0.113 Uiso 0.50 1 calc PR B 1
C23A C 0.2921(10) 0.0996(9) 0.1770(8) 0.0750(12) Uiso 0.50 1 d PD B 1
H23A H 0.3059 0.0395 0.1855 0.113 Uiso 0.50 1 calc PR B 1
H23B H 0.3362 0.1397 0.2223 0.113 Uiso 0.50 1 calc PR B 1
H23C H 0.3286 0.1092 0.1342 0.113 Uiso 0.50 1 calc PR B 1
C24A C 0.1459(12) 0.1156(7) 0.1601(6) 0.0750(12) Uiso 0.50 1 d PD B 1
C21B C 0.1251(13) 0.1569(8) 0.2630(6) 0.0750(12) Uiso 0.50 1 d PD B 2
H21D H 0.1475 0.1092 0.2916 0.113 Uiso 0.50 1 calc PR B 2
H21E H 0.0307 0.1670 0.2564 0.113 Uiso 0.50 1 calc PR B 2
H21F H 0.1754 0.2099 0.2906 0.113 Uiso 0.50 1 calc PR B 2
C22B C 0.0760(11) 0.0523(7) 0.1428(7) 0.0750(12) Uiso 0.50 1 d PD B 2
H22D H 0.0597 0.0529 0.0884 0.113 Uiso 0.50 1 calc PR B 2
H22E H -0.0081 0.0518 0.1582 0.113 Uiso 0.50 1 calc PR B 2
H22F H 0.1234 0.0002 0.1543 0.113 Uiso 0.50 1 calc PR B 2
C23B C 0.3057(10) 0.1179(9) 0.1984(8) 0.0750(12) Uiso 0.50 1 d PD B 2
H23D H 0.3309 0.1052 0.1496 0.113 Uiso 0.50 1 calc PR B 2
H23E H 0.3258 0.0685 0.2253 0.113 Uiso 0.50 1 calc PR B 2
H23F H 0.3549 0.1700 0.2285 0.113 Uiso 0.50 1 calc PR B 2
C24B C 0.1588(12) 0.1332(8) 0.1854(6) 0.0750(12) Uiso 0.50 1 d PD B 2
C25 C 0.1138(6) 0.2055(3) 0.1359(3) 0.0598(14) Uani 1 1 d D . .
C26 C 0.2065(6) 0.2658(3) 0.1307(3) 0.0564(13) Uani 1 1 d . B .
H26 H 0.2965 0.2538 0.1477 0.068 Uiso 1 1 calc R . .
C27 C 0.1788(5) 0.3431(3) 0.1025(2) 0.0404(10) Uani 1 1 d . . .
C28 C 0.2887(4) 0.4045(3) 0.1002(2) 0.0388(9) Uani 1 1 d . B .
C29 C 0.4214(5) 0.3918(3) 0.1260(3) 0.0520(12) Uani 1 1 d . . .
H29 H 0.4472 0.3420 0.1485 0.062 Uiso 1 1 calc R B .
C30 C 0.5161(5) 0.4495(4) 0.1199(3) 0.0593(13) Uani 1 1 d . B .
H30 H 0.6065 0.4386 0.1372 0.071 Uiso 1 1 calc R . .
C31 C 0.4815(5) 0.5233(3) 0.0888(3) 0.0469(11) Uani 1 1 d . . .
H31 H 0.5477 0.5635 0.0853 0.056 Uiso 1 1 calc R B .
C32 C 0.3484(4) 0.5384(3) 0.0623(2) 0.0375(9) Uani 1 1 d . B .
C33 C 0.2538(4) 0.4791(2) 0.0679(2) 0.0342(9) Uani 1 1 d . . .
H33 H 0.1634 0.4890 0.0496 0.041 Uiso 1 1 calc R B .
C34 C 0.3037(4) 0.6161(3) 0.0265(2) 0.0373(9) Uani 1 1 d . . .
C35 C 0.3864(5) 0.6899(3) 0.0390(3) 0.0601(14) Uani 1 1 d . B .
H35 H 0.4719 0.6892 0.0702 0.072 Uiso 1 1 calc R . .
C36 C 0.3497(6) 0.7659(3) 0.0075(4) 0.0623(15) Uani 1 1 d D . .
C37A C 0.4517(13) 0.8471(9) 0.0356(7) 0.0897(14) Uiso 0.50 1 d PD B 1
C38A C 0.3744(13) 0.9272(7) 0.0104(8) 0.0897(14) Uiso 0.50 1 d PD B 1
H38A H 0.3066 0.9405 0.0394 0.135 Uiso 0.50 1 calc PR B 1
H38B H 0.3327 0.9136 -0.0435 0.135 Uiso 0.50 1 calc PR B 1
H38C H 0.4355 0.9776 0.0193 0.135 Uiso 0.50 1 calc PR B 1
C39A C 0.5576(12) 0.8307(9) -0.0101(8) 0.0897(14) Uiso 0.50 1 d PD B 1
H39A H 0.6112 0.8842 -0.0038 0.135 Uiso 0.50 1 calc PR B 1
H39B H 0.5157 0.8128 -0.0636 0.135 Uiso 0.50 1 calc PR B 1
H39C H 0.6139 0.7847 0.0078 0.135 Uiso 0.50 1 calc PR B 1
C40A C 0.5072(13) 0.8621(9) 0.1172(6) 0.0897(14) Uiso 0.50 1 d PD B 1
H40A H 0.5516 0.8101 0.1318 0.135 Uiso 0.50 1 calc PR B 1
H40B H 0.4364 0.8748 0.1442 0.135 Uiso 0.50 1 calc PR B 1
H40C H 0.5709 0.9116 0.1303 0.135 Uiso 0.50 1 calc PR B 1
C37B C 0.4426(13) 0.8444(9) 0.0145(7) 0.0897(14) Uiso 0.50 1 d PD B 2
C38B C 0.4300(13) 0.8741(9) -0.0629(6) 0.0897(14) Uiso 0.50 1 d PD B 2
H38D H 0.4850 0.9270 -0.0566 0.135 Uiso 0.50 1 calc PR B 2
H38E H 0.3379 0.8860 -0.0832 0.135 Uiso 0.50 1 calc PR B 2
H38F H 0.4592 0.8281 -0.0979 0.135 Uiso 0.50 1 calc PR B 2
C39B C 0.5827(10) 0.8273(9) 0.0384(8) 0.0897(14) Uiso 0.50 1 d PD B 2
H39D H 0.6012 0.8158 0.0904 0.135 Uiso 0.50 1 calc PR B 2
H39E H 0.6359 0.8781 0.0357 0.135 Uiso 0.50 1 calc PR B 2
H39F H 0.6045 0.7766 0.0050 0.135 Uiso 0.50 1 calc PR B 2
C40B C 0.3946(13) 0.9154(8) 0.0704(7) 0.0897(14) Uiso 0.50 1 d PD B 2
H40D H 0.4063 0.8966 0.1196 0.135 Uiso 0.50 1 calc PR B 2
H40E H 0.3012 0.9248 0.0511 0.135 Uiso 0.50 1 calc PR B 2
H40F H 0.4458 0.9697 0.0758 0.135 Uiso 0.50 1 calc PR B 2
C100 C -0.0772(4) 0.3493(3) 0.5780(2) 0.0434(10) Uani 1 1 d . . .
H100 H -0.1009 0.3450 0.6243 0.052 Uiso 1 1 calc R . .
C101 C -0.1465(4) 0.4036(3) 0.5342(3) 0.0455(11) Uani 1 1 d . . .
H101 H -0.2155 0.4360 0.5500 0.055 Uiso 1 1 calc R . .
C102 C -0.1144(4) 0.4107(3) 0.4657(2) 0.0400(9) Uani 1 1 d . . .
C103 C -0.0100(4) 0.3634(3) 0.4468(2) 0.0437(10) Uani 1 1 d . . .
H103 H 0.0170 0.3675 0.4014 0.052 Uiso 1 1 calc R . .
C104 C 0.0533(4) 0.3104(3) 0.4952(2) 0.0422(10) Uani 1 1 d . . .
H104 H 0.1239 0.2780 0.4815 0.051 Uiso 1 1 calc R . .
C105 C -0.1217(5) 0.4492(3) 0.2048(3) 0.0492(11) Uani 1 1 d . . .
H105 H -0.0899 0.4848 0.1747 0.059 Uiso 1 1 calc R . .
C106 C -0.1385(4) 0.4874(3) 0.2746(3) 0.0479(11) Uani 1 1 d . . .
H106 H -0.1192 0.5477 0.2921 0.058 Uiso 1 1 calc R . .
C107 C -0.1841(4) 0.4358(3) 0.3187(2) 0.0416(10) Uani 1 1 d . . .
C108 C -0.2167(4) 0.3489(3) 0.2894(2) 0.0440(10) Uani 1 1 d . . .
H108 H -0.2529 0.3125 0.3172 0.053 Uiso 1 1 calc R . .
C109 C -0.1954(5) 0.3169(3) 0.2193(2) 0.0433(10) Uani 1 1 d . . .
H109 H -0.2159 0.2570 0.1998 0.052 Uiso 1 1 calc R . .
O1T O -0.3184(12) 0.1486(8) 0.3290(6) 0.0747(10) Uiso 0.45 1 d P C 1
C1T C -0.290(2) 0.0802(11) 0.2759(11) 0.0747(10) Uiso 0.45 1 d P C 1
H1T1 H -0.3734 0.0533 0.2438 0.090 Uiso 0.45 1 calc PR C 1
H1T2 H -0.2412 0.1047 0.2428 0.090 Uiso 0.45 1 calc PR C 1
C2T C -0.2197(15) 0.0193(10) 0.3052(8) 0.0747(10) Uiso 0.45 1 d P C 1
H2T1 H -0.1621 -0.0069 0.2721 0.090 Uiso 0.45 1 calc PR C 1
H2T2 H -0.2772 -0.0271 0.3135 0.090 Uiso 0.45 1 calc PR C 1
C3T C -0.1375(16) 0.0678(10) 0.3807(10) 0.0747(10) Uiso 0.45 1 d P C 1
H3T1 H -0.1118 0.0278 0.4176 0.090 Uiso 0.45 1 calc PR C 1
H3T2 H -0.0572 0.0961 0.3734 0.090 Uiso 0.45 1 calc PR C 1
C4T C -0.2290(19) 0.1341(11) 0.4064(10) 0.0747(10) Uiso 0.45 1 d P C 1
H4T1 H -0.1806 0.1884 0.4342 0.090 Uiso 0.45 1 calc PR C 1
H4T2 H -0.2812 0.1115 0.4386 0.090 Uiso 0.45 1 calc PR C 1
O2T O -0.3219(10) 0.1594(6) 0.3541(5) 0.0747(10) Uiso 0.55 1 d P D 2
C5T C -0.2983(17) 0.1009(9) 0.2893(9) 0.0747(10) Uiso 0.55 1 d P D 2
H5T1 H -0.2650 0.1325 0.2543 0.090 Uiso 0.55 1 calc PR D 2
H5T2 H -0.3784 0.0656 0.2617 0.090 Uiso 0.55 1 calc PR D 2
C6T C -0.1230(13) 0.1067(8) 0.3989(7) 0.0747(10) Uiso 0.55 1 d P D 2
H6T1 H -0.0597 0.1457 0.3856 0.090 Uiso 0.55 1 calc PR D 2
H6T2 H -0.0763 0.0786 0.4412 0.090 Uiso 0.55 1 calc PR D 2
C7T C -0.2387(15) 0.1577(9) 0.4202(8) 0.0747(10) Uiso 0.55 1 d P D 2
H7T1 H -0.2803 0.1279 0.4532 0.090 Uiso 0.55 1 calc PR D 2
H7T2 H -0.2094 0.2173 0.4464 0.090 Uiso 0.55 1 calc PR D 2
C8T C -0.1830(13) 0.0403(9) 0.3326(8) 0.0747(10) Uiso 0.55 1 d P D 2
H8T1 H -0.2217 -0.0103 0.3476 0.090 Uiso 0.55 1 calc PR D 2
H8T2 H -0.1193 0.0203 0.3013 0.090 Uiso 0.55 1 calc PR D 2
C9T C 0.489(2) 0.3524(13) 0.4159(11) 0.0850(11) Uiso 0.40 1 d P E 1
H9T1 H 0.4933 0.2914 0.4249 0.102 Uiso 0.40 1 calc PR E 1
H9T2 H 0.5790 0.3788 0.4319 0.102 Uiso 0.40 1 calc PR E 1
C10T C 0.4120(19) 0.3959(12) 0.4583(11) 0.0850(11) Uiso 0.40 1 d P E 1
H10A H 0.4655 0.4415 0.4968 0.102 Uiso 0.40 1 calc PR E 1
H10B H 0.3732 0.3555 0.4847 0.102 Uiso 0.40 1 calc PR E 1
O3T O 0.3138(12) 0.4332(8) 0.4123(7) 0.0850(11) Uiso 0.40 1 d P E 1
C11T C 0.293(2) 0.3854(14) 0.3219(12) 0.0850(11) Uiso 0.40 1 d P E 1
H11A H 0.2252 0.3372 0.3072 0.102 Uiso 0.40 1 calc PR E 1
H11B H 0.2758 0.4269 0.2858 0.102 Uiso 0.40 1 calc PR E 1
C12T C 0.441(3) 0.353(2) 0.3374(19) 0.0850(11) Uiso 0.40 1 d P E 1
H12A H 0.4434 0.2938 0.3088 0.102 Uiso 0.40 1 calc PR E 1
H12B H 0.4981 0.3924 0.3199 0.102 Uiso 0.40 1 calc PR E 1
O4T O 0.2669(8) 0.3966(5) 0.3963(5) 0.0850(11) Uiso 0.60 1 d P F 2
C13T C 0.3654(12) 0.3558(8) 0.4437(7) 0.0850(11) Uiso 0.60 1 d P F 2
H13A H 0.4098 0.3988 0.4877 0.102 Uiso 0.60 1 calc PR F 2
H13B H 0.3244 0.3090 0.4625 0.102 Uiso 0.60 1 calc PR F 2
C14T C 0.3073(16) 0.4087(9) 0.3371(9) 0.0850(11) Uiso 0.60 1 d P F 2
H14A H 0.3265 0.4716 0.3404 0.102 Uiso 0.60 1 calc PR F 2
H14B H 0.2357 0.3903 0.2919 0.102 Uiso 0.60 1 calc PR F 2
C15T C 0.4588(13) 0.3203(8) 0.4034(8) 0.0850(11) Uiso 0.60 1 d P F 2
H15A H 0.4492 0.2561 0.3923 0.102 Uiso 0.60 1 calc PR F 2
H15B H 0.5496 0.3374 0.4322 0.102 Uiso 0.60 1 calc PR F 2
C16T C 0.426(2) 0.3609(16) 0.3275(13) 0.0850(11) Uiso 0.60 1 d P F 2
H16A H 0.4980 0.4004 0.3243 0.102 Uiso 0.60 1 calc PR F 2
H16B H 0.4068 0.3151 0.2822 0.102 Uiso 0.60 1 calc PR F 2
N1 N 0.0219(3) 0.3017(2) 0.56051(19) 0.0369(8) Uani 1 1 d . A .
N2 N -0.1473(4) 0.3655(2) 0.1769(2) 0.0435(9) Uani 1 1 d . B .
O1 O -0.0902(3) -0.2603(2) 0.27257(16) 0.0508(8) Uani 1 1 d . . .
O2 O 0.0319(3) -0.13024(18) 0.38893(15) 0.0407(7) Uani 1 1 d . . .
O3 O 0.1798(3) 0.13368(18) 0.54929(15) 0.0390(7) Uani 1 1 d . A .
O4 O 0.2901(3) 0.27054(19) 0.66218(16) 0.0425(7) Uani 1 1 d . A .
O5 O -0.0091(4) 0.2107(2) 0.1134(2) 0.0635(10) Uani 1 1 d . B .
O6 O 0.0637(3) 0.36740(19) 0.07773(18) 0.0460(8) Uani 1 1 d . B .
O7 O 0.1882(3) 0.60912(18) -0.01321(16) 0.0405(7) Uani 1 1 d . . .
O8 O 0.2458(4) 0.7766(2) -0.0343(2) 0.0664(10) Uani 1 1 d . . .
S1 S -0.20323(12) 0.48236(8) 0.40995(7) 0.0524(3) Uani 1 1 d . . .
Cu1 Cu 0.12322(5) 0.20649(3) 0.63114(3) 0.03723(15) Uani 1 1 d . . .
Cu2 Cu -0.09934(6) 0.30356(3) 0.06715(3) 0.04813(18) Uani 1 1 d . . .

loop_
_atom_site_aniso_label
_atom_site_aniso_U_11
_atom_site_aniso_U_22
_atom_site_aniso_U_33
_atom_site_aniso_U_23
_atom_site_aniso_U_13
_atom_site_aniso_U_12
C5 0.040(2) 0.0304(19) 0.0245(18) 0.0017(14) 0.0111(16) 0.0043(16)
C6 0.041(2) 0.035(2) 0.0237(18) 0.0034(15) 0.0155(16) 0.0003(16)
C7 0.037(2) 0.0251(17) 0.0273(18) 0.0067(14) 0.0153(16) 0.0048(15)
C8 0.0317(19) 0.0248(17) 0.0233(17) 0.0061(13) 0.0100(14) 0.0043(14)
C9 0.040(2) 0.036(2) 0.032(2) -0.0013(16) 0.0177(17) 0.0033(17)
C10 0.038(2) 0.049(3) 0.045(2) -0.0040(19) 0.025(2) -0.0032(19)
C11 0.033(2) 0.040(2) 0.042(2) -0.0035(18) 0.0148(18) -0.0041(17)
C12 0.0322(19) 0.0278(18) 0.0245(17) 0.0055(14) 0.0090(15) 0.0036(15)
C13 0.0303(18) 0.0266(17) 0.0251(17) 0.0067(14) 0.0123(15) 0.0039(14)
C14 0.037(2) 0.0277(18) 0.0258(18) 0.0055(14) 0.0094(16) 0.0029(15)
C15 0.031(2) 0.034(2) 0.040(2) -0.0023(17) 0.0077(17) 0.0014(16)
C16 0.033(2) 0.0304(19) 0.032(2) 0.0002(15) -0.0013(16) 0.0028(16)
C17 0.032(2) 0.051(3) 0.059(3) -0.020(2) 0.001(2) 0.0036(19)
C18 0.035(3) 0.061(3) 0.093(4) -0.021(3) 0.013(3) -0.012(2)
C19 0.045(3) 0.038(3) 0.122(5) -0.016(3) 0.021(3) -0.005(2)
C20 0.069(4) 0.098(5) 0.049(3) -0.006(3) -0.002(3) 0.019(3)
C25 0.079(4) 0.050(3) 0.066(3) 0.034(3) 0.031(3) 0.030(3)
C26 0.070(3) 0.048(3) 0.058(3) 0.030(2) 0.011(3) 0.019(2)
C27 0.063(3) 0.037(2) 0.026(2) 0.0109(16) 0.0156(19) 0.020(2)
C28 0.056(3) 0.038(2) 0.0245(19) 0.0079(16) 0.0110(18) 0.0160(19)
C29 0.061(3) 0.048(3) 0.043(3) 0.015(2) -0.001(2) 0.017(2)
C30 0.051(3) 0.067(3) 0.052(3) 0.005(2) -0.001(2) 0.016(3)
C31 0.048(3) 0.047(3) 0.041(2) -0.001(2) 0.005(2) 0.004(2)
C32 0.046(2) 0.038(2) 0.028(2) -0.0010(16) 0.0110(18) 0.0074(18)
C33 0.044(2) 0.036(2) 0.0232(18) 0.0056(15) 0.0074(16) 0.0118(17)
C34 0.046(2) 0.032(2) 0.040(2) 0.0023(17) 0.023(2) 0.0062(17)
C35 0.046(3) 0.044(3) 0.089(4) 0.006(3) 0.015(3) 0.006(2)
C36 0.072(4) 0.032(2) 0.095(4) 0.010(3) 0.044(3) 0.003(2)
C100 0.040(2) 0.054(3) 0.038(2) 0.000(2) 0.0206(19) -0.006(2)
C101 0.037(2) 0.056(3) 0.044(2) -0.004(2) 0.020(2) 0.002(2)
C102 0.035(2) 0.045(2) 0.039(2) 0.0013(18) 0.0102(18) 0.0017(18)
C103 0.041(2) 0.057(3) 0.039(2) 0.014(2) 0.0190(19) 0.006(2)
C104 0.039(2) 0.053(3) 0.039(2) 0.0048(19) 0.0220(19) 0.0017(19)
C105 0.050(3) 0.045(3) 0.059(3) 0.022(2) 0.017(2) -0.002(2)
C106 0.045(3) 0.041(2) 0.057(3) 0.011(2) 0.008(2) -0.002(2)
C107 0.036(2) 0.048(2) 0.041(2) 0.0084(19) 0.0073(19) 0.0084(19)
C108 0.051(3) 0.046(2) 0.042(2) 0.0142(19) 0.019(2) 0.003(2)
C109 0.056(3) 0.037(2) 0.042(2) 0.0147(18) 0.016(2) 0.0051(19)
N1 0.0346(18) 0.0416(19) 0.0348(18) -0.0007(14) 0.0138(15) -0.0065(14)
N2 0.053(2) 0.041(2) 0.045(2) 0.0208(16) 0.0182(18) 0.0102(17)
O1 0.074(2) 0.0452(17) 0.0359(16) -0.0125(13) 0.0315(16) -0.0230(15)
O2 0.0558(18) 0.0411(16) 0.0275(14) -0.0080(12) 0.0239(13) -0.0162(13)
O3 0.0426(16) 0.0395(15) 0.0350(15) -0.0114(12) 0.0216(13) -0.0133(12)
O4 0.0430(16) 0.0439(17) 0.0369(16) -0.0114(13) 0.0138(13) -0.0079(13)
O5 0.082(3) 0.0466(19) 0.087(3) 0.0436(19) 0.048(2) 0.0240(18)
O6 0.0553(19) 0.0399(16) 0.0566(19) 0.0303(14) 0.0252(16) 0.0181(14)
O7 0.0514(18) 0.0363(15) 0.0400(16) 0.0197(12) 0.0136(14) 0.0028(13)
O8 0.073(3) 0.046(2) 0.098(3) 0.034(2) 0.040(2) 0.0091(18)
S1 0.0525(7) 0.0565(7) 0.0459(7) 0.0028(5) 0.0105(6) 0.0166(6)
Cu1 0.0488(3) 0.0353(3) 0.0291(3) -0.00743(19) 0.0213(2) -0.0131(2)
Cu2 0.0666(4) 0.0387(3) 0.0555(4) 0.0285(3) 0.0333(3) 0.0158(3)

loop_
_atom_type_symbol
_atom_type_description
_atom_type_scat_dispersion_real
_atom_type_scat_dispersion_imag
_atom_type_scat_source
C C 0.0033 0.0016 'International Tables Vol C Tables 4.2.6.8 and 6.1.1.4'
H H 0.0000 0.0000 'International Tables Vol C Tables 4.2.6.8 and 6.1.1.4'
N N 0.0061 0.0033 'International Tables Vol C Tables 4.2.6.8 and 6.1.1.4'
O O 0.0106 0.0060 'International Tables Vol C Tables 4.2.6.8 and 6.1.1.4'
S S 0.1246 0.1234 'International Tables Vol C Tables 4.2.6.8 and 6.1.1.4'
Cu Cu 0.3201 1.2651 'International Tables Vol C Tables 4.2.6.8 and 6.1.1.4'

loop_
_geom_angle_atom_site_label_1
_geom_angle_atom_site_label_2
_geom_angle_atom_site_label_3
_geom_angle
_geom_angle_site_symmetry_1
_geom_angle_site_symmetry_3
_geom_angle_publ_flag
C1A C4A C5 111.9(9) . . ?
C1A C4A C2A 109.2(9) . . ?
C5 C4A C2A 108.1(8) . . ?
C1A C4A C3A 116.2(9) . . ?
C5 C4A C3A 110.7(9) . . ?
C2A C4A C3A 99.8(8) . . ?
C4B C1B H1B1 109.5 . . ?
C4B C1B H1B2 109.5 . . ?
H1B1 C1B H1B2 109.5 . . ?
C4B C1B H1B3 109.5 . . ?
H1B1 C1B H1B3 109.5 . . ?
H1B2 C1B H1B3 109.5 . . ?
C4B C2B H2B1 109.5 . . ?
C4B C2B H2B2 109.5 . . ?
H2B1 C2B H2B2 109.5 . . ?
C4B C2B H2B3 109.5 . . ?
H2B1 C2B H2B3 109.5 . . ?
H2B2 C2B H2B3 109.5 . . ?
C4B C3B H3B1 109.5 . . ?
C4B C3B H3B2 109.5 . . ?
H3B1 C3B H3B2 109.5 . . ?
C4B C3B H3B3 109.5 . . ?
H3B1 C3B H3B3 109.5 . . ?
H3B2 C3B H3B3 109.5 . . ?
C2B C4B C5 109.0(8) . . ?
C2B C4B C1B 112.1(9) . . ?
C5 C4B C1B 112.3(8) . . ?
C2B C4B C3B 113.2(9) . . ?
C5 C4B C3B 109.1(9) . . ?
C1B C4B C3B 101.0(8) . . ?
O1 C5 C6 123.5(3) . . ?
O1 C5 C4B 115.2(6) . . ?
C6 C5 C4B 121.4(6) . . ?
O1 C5 C4A 114.9(6) . . ?
C6 C5 C4A 121.3(6) . . ?
C5 C6 C7 125.3(3) . . ?
C5 C6 H6 117.4 . . ?
C7 C6 H6 117.4 . . ?
O2 C7 C6 124.8(3) . . ?
O2 C7 C8 114.6(3) . . ?
C6 C7 C8 120.6(3) . . ?
C13 C8 C9 118.3(3) . . ?
C13 C8 C7 118.6(3) . . ?
C9 C8 C7 123.1(3) . . ?
C10 C9 C8 120.3(3) . . ?
C10 C9 H9 119.8 . . ?
C8 C9 H9 119.8 . . ?
C11 C10 C9 120.6(4) . . ?
C11 C10 H10 119.7 . . ?
C9 C10 H10 119.7 . . ?
C10 C11 C12 120.6(4) . . ?
C10 C11 H11 119.7 . . ?
C12 C11 H11 119.7 . . ?
C13 C12 C11 118.0(3) . . ?
C13 C12 C14 118.5(3) . . ?
C11 C12 C14 123.4(3) . . ?
C12 C13 C8 122.1(3) . . ?
C12 C13 H13 119.0 . . ?
C8 C13 H13 119.0 . . ?
O3 C14 C15 124.9(3) . . ?
O3 C14 C12 114.6(3) . . ?
C15 C14 C12 120.5(3) . . ?
C14 C15 C16 124.5(4) . . ?
C14 C15 H15 117.7 . . ?
C16 C15 H15 117.7 . . ?
O4 C16 C15 124.3(4) . . ?
O4 C16 C17 113.2(3) . . ?
C15 C16 C17 122.5(4) . . ?
C18 C17 C19 113.8(5) . . ?
C18 C17 C16 115.0(4) . . ?
C19 C17 C16 109.9(4) . . ?
C18 C17 C20 107.3(4) . . ?
C19 C17 C20 105.1(5) . . ?
C16 C17 C20 104.8(4) . . ?
C17 C18 H18A 109.5 . . ?
C17 C18 H18B 109.5 . . ?
H18A C18 H18B 109.5 . . ?
C17 C18 H18C 109.5 . . ?
H18A C18 H18C 109.5 . . ?
H18B C18 H18C 109.5 . . ?
C17 C19 H19A 109.5 . . ?
C17 C19 H19B 109.5 . . ?
H19A C19 H19B 109.5 . . ?
C17 C19 H19C 109.5 . . ?
H19A C19 H19C 109.5 . . ?
H19B C19 H19C 109.5 . . ?
C17 C20 H20A 109.5 . . ?
C17 C20 H20B 109.5 . . ?
H20A C20 H20B 109.5 . . ?
C17 C20 H20C 109.5 . . ?
H20A C20 H20C 109.5 . . ?
H20B C20 H20C 109.5 . . ?
C21A C24A C23A 112.0(10) . . ?
C21A C24A C22A 113.2(10) . . ?
C23A C24A C22A 103.2(9) . . ?
C21A C24A C25 105.4(8) . . ?
C23A C24A C25 112.9(10) . . ?
C22A C24A C25 110.3(9) . . ?
C24B C21B H21D 109.5 . . ?
C24B C21B H21E 109.5 . . ?
H21D C21B H21E 109.5 . . ?
C24B C21B H21F 109.5 . . ?
H21D C21B H21F 109.5 . . ?
H21E C21B H21F 109.5 . . ?
C24B C22B H22D 109.5 . . ?
C24B C22B H22E 109.5 . . ?
H22D C22B H22E 109.5 . . ?
C24B C22B H22F 109.5 . . ?
H22D C22B H22F 109.5 . . ?
H22E C22B H22F 109.5 . . ?
C24B C23B H23D 109.5 . . ?
C24B C23B H23E 109.5 . . ?
H23D C23B H23E 109.5 . . ?
C24B C23B H23F 109.5 . . ?
H23D C23B H23F 109.5 . . ?
H23E C23B H23F 109.5 . . ?
C23B C24B C22B 112.1(10) . . ?
C23B C24B C21B 107.7(9) . . ?
C22B C24B C21B 108.4(9) . . ?
C23B C24B C25 113.5(10) . . ?
C22B C24B C25 104.4(8) . . ?
C21B C24B C25 110.6(9) . . ?
O5 C25 C26 124.9(4) . . ?
O5 C25 C24A 110.1(6) . . ?
C26 C25 C24A 124.6(6) . . ?
O5 C25 C24B 115.7(6) . . ?
C26 C25 C24B 118.6(6) . . ?
C25 C26 C27 125.2(5) . . ?
C25 C26 H26 117.4 . . ?
C27 C26 H26 117.4 . . ?
O6 C27 C26 124.3(5) . . ?
O6 C27 C28 115.4(3) . . ?
C26 C27 C28 120.4(4) . . ?
C29 C28 C33 117.8(4) . . ?
C29 C28 C27 124.9(4) . . ?
C33 C28 C27 117.2(4) . . ?
C30 C29 C28 121.5(4) . . ?
C30 C29 H29 119.2 . . ?
C28 C29 H29 119.2 . . ?
C29 C30 C31 120.6(5) . . ?
C29 C30 H30 119.7 . . ?
C31 C30 H30 119.7 . . ?
C30 C31 C32 119.5(5) . . ?
C30 C31 H31 120.2 . . ?
C32 C31 H31 120.2 . . ?
C33 C32 C31 119.3(4) . . ?
C33 C32 C34 118.2(4) . . ?
C31 C32 C34 122.5(4) . . ?
C32 C33 C28 121.2(4) . . ?
C32 C33 H33 119.4 . . ?
C28 C33 H33 119.4 . . ?
O7 C34 C35 124.3(4) . . ?
O7 C34 C32 114.9(4) . . ?
C35 C34 C32 120.7(4) . . ?
C34 C35 C36 123.6(5) . . ?
C34 C35 H35 118.2 . . ?
C36 C35 H35 118.2 . . ?
O8 C36 C35 126.4(5) . . ?
O8 C36 C37B 108.9(7) . . ?
C35 C36 C37B 124.4(7) . . ?
O8 C36 C37A 117.5(6) . . ?
C35 C36 C37A 115.9(7) . . ?
C40A C37A C39A 112.3(11) . . ?
C40A C37A C38A 111.3(11) . . ?
C39A C37A C38A 107.1(10) . . ?
C40A C37A C36 113.9(10) . . ?
C39A C37A C36 106.1(9) . . ?
C38A C37A C36 105.7(9) . . ?
C39B C37B C36 114.4(11) . . ?
C39B C37B C38B 104.5(10) . . ?
C36 C37B C38B 110.6(10) . . ?
C39B C37B C40B 113.1(11) . . ?
C36 C37B C40B 103.9(9) . . ?
C38B C37B C40B 110.4(11) . . ?
C37B C38B H38D 109.5 . . ?
C37B C38B H38E 109.5 . . ?
H38D C38B H38E 109.5 . . ?
C37B C38B H38F 109.5 . . ?
H38D C38B H38F 109.5 . . ?
H38E C38B H38F 109.5 . . ?
C37B C39B H39D 109.5 . . ?
C37B C39B H39E 109.5 . . ?
H39D C39B H39E 109.5 . . ?
C37B C39B H39F 109.5 . . ?
H39D C39B H39F 109.5 . . ?
H39E C39B H39F 109.5 . . ?
C37B C40B H40D 109.5 . . ?
C37B C40B H40E 109.5 . . ?
H40D C40B H40E 109.5 . . ?
C37B C40B H40F 109.5 . . ?
H40D C40B H40F 109.5 . . ?
H40E C40B H40F 109.5 . . ?
N1 C100 C101 124.7(4) . . ?
N1 C100 H100 117.7 . . ?
C101 C100 H100 117.7 . . ?
C100 C101 C102 118.8(4) . . ?
C100 C101 H101 120.6 . . ?
C102 C101 H101 120.6 . . ?
C103 C102 C101 117.8(4) . . ?
C103 C102 S1 123.7(3) . . ?
C101 C102 S1 118.4(3) . . ?
C104 C103 C102 118.6(4) . . ?
C104 C103 H103 120.7 . . ?
C102 C103 H103 120.7 . . ?
N1 C104 C103 124.2(4) . . ?
N1 C104 H104 117.9 . . ?
C103 C104 H104 117.9 . . ?
N2 C105 C106 123.8(4) . . ?
N2 C105 H105 118.1 . . ?
C106 C105 H105 118.1 . . ?
C105 C106 C107 118.4(4) . . ?
C105 C106 H106 120.8 . . ?
C107 C106 H106 120.8 . . ?
C106 C107 C108 118.8(4) . . ?
C106 C107 S1 119.6(4) . . ?
C108 C107 S1 121.6(3) . . ?
C109 C108 C107 118.3(4) . . ?
C109 C108 H108 120.9 . . ?
C107 C108 H108 120.9 . . ?
N2 C109 C108 123.5(4) . . ?
N2 C109 H109 118.2 . . ?
C108 C109 H109 118.2 . . ?
C1T O1T C4T 104.5(12) . . ?
C2T C1T O1T 114.8(16) . . ?
C2T C1T H1T1 108.6 . . ?
O1T C1T H1T1 108.6 . . ?
C2T C1T H1T2 108.6 . . ?
O1T C1T H1T2 108.6 . . ?
H1T1 C1T H1T2 107.6 . . ?
C1T C2T C3T 103.6(14) . . ?
C1T C2T H2T1 111.0 . . ?
C3T C2T H2T1 111.0 . . ?
C1T C2T H2T2 111.0 . . ?
C3T C2T H2T2 111.0 . . ?
H2T1 C2T H2T2 109.0 . . ?
C4T C3T C2T 103.4(14) . . ?
C4T C3T H3T1 111.1 . . ?
C2T C3T H3T1 111.1 . . ?
C4T C3T H3T2 111.1 . . ?
C2T C3T H3T2 111.1 . . ?
H3T1 C3T H3T2 109.0 . . ?
C3T C4T O1T 101.5(12) . . ?
C3T C4T H4T1 111.5 . . ?
O1T C4T H4T1 111.5 . . ?
C3T C4T H4T2 111.5 . . ?
O1T C4T H4T2 111.5 . . ?
H4T1 C4T H4T2 109.3 . . ?
C7T O2T C5T 117.0(11) . . ?
O2T C5T C8T 99.9(11) . . ?
O2T C5T H5T1 111.8 . . ?
C8T C5T H5T1 111.8 . . ?
O2T C5T H5T2 111.8 . . ?
C8T C5T H5T2 111.8 . . ?
H5T1 C5T H5T2 109.5 . . ?
C8T C6T C7T 105.2(11) . . ?
C8T C6T H6T1 110.7 . . ?
C7T C6T H6T1 110.7 . . ?
C8T C6T H6T2 110.7 . . ?
C7T C6T H6T2 110.7 . . ?
H6T1 C6T H6T2 108.8 . . ?
O2T C7T C6T 104.1(10) . . ?
O2T C7T H7T1 110.9 . . ?
C6T C7T H7T1 110.9 . . ?
O2T C7T H7T2 110.9 . . ?
C6T C7T H7T2 110.9 . . ?
H7T1 C7T H7T2 109.0 . . ?
C6T C8T C5T 98.4(10) . . ?
C6T C8T H8T1 112.1 . . ?
C5T C8T H8T1 112.1 . . ?
C6T C8T H8T2 112.1 . . ?
C5T C8T H8T2 112.1 . . ?
H8T1 C8T H8T2 109.7 . . ?
C10T C9T C12T 113(2) . . ?
C10T C9T H9T1 109.1 . . ?
C12T C9T H9T1 109.1 . . ?
C10T C9T H9T2 109.1 . . ?
C12T C9T H9T2 109.1 . . ?
H9T1 C9T H9T2 107.8 . . ?
C9T C10T O3T 109.0(17) . . ?
C9T C10T H10A 109.9 . . ?
O3T C10T H10A 109.9 . . ?
C9T C10T H10B 109.9 . . ?
O3T C10T H10B 109.9 . . ?
H10A C10T H10B 108.3 . . ?
C10T O3T C11T 111.4(14) . . ?
C12T C11T O3T 90.9(17) . . ?
C12T C11T H11A 113.5 . . ?
O3T C11T H11A 113.5 . . ?
C12T C11T H11B 113.5 . . ?
O3T C11T H11B 113.5 . . ?
H11A C11T H11B 110.8 . . ?
C9T C12T C11T 110(3) . . ?
C9T C12T H12A 109.7 . . ?
C11T C12T H12A 109.7 . . ?
C9T C12T H12B 109.7 . . ?
C11T C12T H12B 109.7 . . ?
H12A C12T H12B 108.2 . . ?
C14T O4T C13T 109.5(10) . . ?
C15T C13T O4T 110.2(11) . . ?
C15T C13T H13A 109.6 . . ?
O4T C13T H13A 109.6 . . ?
C15T C13T H13B 109.6 . . ?
O4T C13T H13B 109.6 . . ?
H13A C13T H13B 108.1 . . ?
O4T C14T C16T 113.5(14) . . ?
O4T C14T H14A 108.9 . . ?
C16T C14T H14A 108.9 . . ?
O4T C14T H14B 108.9 . . ?
C16T C14T H14B 108.9 . . ?
H14A C14T H14B 107.7 . . ?
C13T C15T C16T 103.9(13) . . ?
C13T C15T H15A 111.0 . . ?
C16T C15T H15A 111.0 . . ?
C13T C15T H15B 111.0 . . ?
C16T C15T H15B 111.0 . . ?
H15A C15T H15B 109.0 . . ?
C14T C16T C15T 100.8(16) . . ?
C14T C16T H16A 111.6 . . ?
C15T C16T H16A 111.6 . . ?
C14T C16T H16B 111.6 . . ?
C15T C16T H16B 111.6 . . ?
H16A C16T H16B 109.4 . . ?
C100 N1 C104 115.9(4) . . ?
C100 N1 Cu1 123.0(3) . . ?
C104 N1 Cu1 121.0(3) . . ?
C105 N2 C109 117.1(4) . . ?
C105 N2 Cu2 122.3(3) . . ?
C109 N2 Cu2 120.4(3) . . ?
C5 O1 Cu1 126.3(2) . 2_556 ?
C7 O2 Cu1 125.8(2) . 2_556 ?
C14 O3 Cu1 126.9(2) . . ?
C16 O4 Cu1 127.5(2) . . ?
C25 O5 Cu2 126.6(3) . . ?
C27 O6 Cu2 127.0(3) . . ?
C34 O7 Cu2 125.9(3) . 2_565 ?
C36 O8 Cu2 126.4(3) . 2_565 ?
C102 S1 C107 101.3(2) . . ?
O4 Cu1 O3 91.82(11) . . ?
O4 Cu1 O2 170.93(13) . 2_556 ?
O3 Cu1 O2 88.35(11) . 2_556 ?
O4 Cu1 O1 86.11(12) . 2_556 ?
O3 Cu1 O1 166.23(15) . 2_556 ?
O2 Cu1 O1 91.57(11) 2_556 2_556 ?
O4 Cu1 N1 95.26(13) . . ?
O3 Cu1 N1 95.42(12) . . ?
O2 Cu1 N1 93.75(13) 2_556 . ?
O1 Cu1 N1 98.32(14) 2_556 . ?
O8 Cu2 O6 164.65(15) 2_565 . ?
O8 Cu2 O7 93.31(15) 2_565 2_565 ?
O6 Cu2 O7 88.25(12) . 2_565 ?
O8 Cu2 O5 85.31(17) 2_565 . ?
O6 Cu2 O5 91.92(14) . . ?
O7 Cu2 O5 175.34(15) 2_565 . ?
O8 Cu2 N2 97.44(15) 2_565 . ?
O6 Cu2 N2 97.73(14) . . ?
O7 Cu2 N2 92.81(12) 2_565 . ?
O5 Cu2 N2 91.77(14) . . ?

loop_
_geom_bond_atom_site_label_1
_geom_bond_atom_site_label_2
_geom_bond_distance
_geom_bond_site_symmetry_2
_geom_bond_publ_flag
C1A C4A 1.504(13) . ?
C1A H1A1 0.9800 . ?
C1A H1A2 0.9800 . ?
C1A H1A3 0.9800 . ?
C2A C4A 1.559(12) . ?
C2A H2A1 0.9800 . ?
C2A H2A2 0.9800 . ?
C2A H2A3 0.9800 . ?
C3A C4A 1.559(13) . ?
C3A H3A1 0.9800 . ?
C3A H3A2 0.9800 . ?
C3A H3A3 0.9800 . ?
C4A C5 1.539(12) . ?
C1B C4B 1.529(12) . ?
C1B H1B1 0.9800 . ?
C1B H1B2 0.9800 . ?
C1B H1B3 0.9800 . ?
C2B C4B 1.490(12) . ?
C2B H2B1 0.9800 . ?
C2B H2B2 0.9800 . ?
C2B H2B3 0.9800 . ?
C3B C4B 1.540(13) . ?
C3B H3B1 0.9800 . ?
C3B H3B2 0.9800 . ?
C3B H3B3 0.9800 . ?
C4B C5 1.528(12) . ?
C5 O1 1.259(4) . ?
C5 C6 1.392(5) . ?
C6 C7 1.394(5) . ?
C6 H6 0.9500 . ?
C7 O2 1.267(4) . ?
C7 C8 1.495(5) . ?
C8 C13 1.392(5) . ?
C8 C9 1.395(5) . ?
C9 C10 1.381(6) . ?
C9 H9 0.9500 . ?
C10 C11 1.380(6) . ?
C10 H10 0.9500 . ?
C11 C12 1.397(5) . ?
C11 H11 0.9500 . ?
C12 C13 1.392(5) . ?
C12 C14 1.499(5) . ?
C13 H13 0.9500 . ?
C14 O3 1.273(4) . ?
C14 C15 1.389(5) . ?
C15 C16 1.404(5) . ?
C15 H15 0.9500 . ?
C16 O4 1.269(5) . ?
C16 C17 1.513(6) . ?
C17 C18 1.487(7) . ?
C17 C19 1.498(6) . ?
C17 C20 1.572(8) . ?
C18 H18A 0.9800 . ?
C18 H18B 0.9800 . ?
C18 H18C 0.9800 . ?
C19 H19A 0.9800 . ?
C19 H19B 0.9800 . ?
C19 H19C 0.9800 . ?
C20 H20A 0.9800 . ?
C20 H20B 0.9800 . ?
C20 H20C 0.9800 . ?
C21A C24A 1.513(13) . ?
C21A H21A 0.9800 . ?
C21A H21B 0.9800 . ?
C21A H21C 0.9800 . ?
C22A C24A 1.529(12) . ?
C22A H22A 0.9800 . ?
C22A H22B 0.9800 . ?
C22A H22C 0.9800 . ?
C23A C24A 1.515(13) . ?
C23A H23A 0.9800 . ?
C23A H23B 0.9800 . ?
C23A H23C 0.9800 . ?
C24A C25 1.553(12) . ?
C21B C24B 1.533(13) . ?
C21B H21D 0.9800 . ?
C21B H21E 0.9800 . ?
C21B H21F 0.9800 . ?
C22B C24B 1.527(13) . ?
C22B H22D 0.9800 . ?
C22B H22E 0.9800 . ?
C22B H22F 0.9800 . ?
C23B C24B 1.522(13) . ?
C23B H23D 0.9800 . ?
C23B H23E 0.9800 . ?
C23B H23F 0.9800 . ?
C24B C25 1.570(12) . ?
C25 O5 1.264(6) . ?
C25 C26 1.375(7) . ?
C26 C27 1.395(6) . ?
C26 H26 0.9500 . ?
C27 O6 1.267(5) . ?
C27 C28 1.502(6) . ?
C28 C29 1.385(6) . ?
C28 C33 1.403(5) . ?
C29 C30 1.369(7) . ?
C29 H29 0.9500 . ?
C30 C31 1.381(7) . ?
C30 H30 0.9500 . ?
C31 C32 1.399(6) . ?
C31 H31 0.9500 . ?
C32 C33 1.382(6) . ?
C32 C34 1.498(6) . ?
C33 H33 0.9500 . ?
C34 O7 1.258(5) . ?
C34 C35 1.394(6) . ?
C35 C36 1.419(7) . ?
C35 H35 0.9500 . ?
C36 O8 1.211(7) . ?
C36 C37B 1.530(13) . ?
C36 C37A 1.594(13) . ?
C37A C40A 1.467(13) . ?
C37A C39A 1.527(14) . ?
C37A C38A 1.566(14) . ?
C38A H38A 0.9800 . ?
C38A H38B 0.9800 . ?
C38A H38C 0.9800 . ?
C39A H39A 0.9800 . ?
C39A H39B 0.9800 . ?
C39A H39C 0.9800 . ?
C40A H40A 0.9800 . ?
C40A H40B 0.9800 . ?
C40A H40C 0.9800 . ?
C37B C39B 1.466(14) . ?
C37B C38B 1.546(14) . ?
C37B C40B 1.549(14) . ?
C38B H38D 0.9800 . ?
C38B H38E 0.9800 . ?
C38B H38F 0.9800 . ?
C39B H39D 0.9800 . ?
C39B H39E 0.9800 . ?
C39B H39F 0.9800 . ?
C40B H40D 0.9800 . ?
C40B H40E 0.9800 . ?
C40B H40F 0.9800 . ?
C100 N1 1.340(5) . ?
C100 C101 1.361(7) . ?
C100 H100 0.9500 . ?
C101 C102 1.396(6) . ?
C101 H101 0.9500 . ?
C102 C103 1.390(6) . ?
C102 S1 1.764(5) . ?
C103 C104 1.376(6) . ?
C103 H103 0.9500 . ?
C104 N1 1.340(5) . ?
C104 H104 0.9500 . ?
C105 N2 1.327(6) . ?
C105 C106 1.375(7) . ?
C105 H105 0.9500 . ?
C106 C107 1.382(6) . ?
C106 H106 0.9500 . ?
C107 C108 1.388(6) . ?
C107 S1 1.773(4) . ?
C108 C109 1.372(6) . ?
C108 H108 0.9500 . ?
C109 N2 1.341(5) . ?
C109 H109 0.9500 . ?
O1T C1T 1.406(18) . ?
O1T C4T 1.57(2) . ?
C1T C2T 1.31(2) . ?
C1T H1T1 0.9900 . ?
C1T H1T2 0.9900 . ?
C2T C3T 1.54(2) . ?
C2T H2T1 0.9900 . ?
C2T H2T2 0.9900 . ?
C3T C4T 1.50(2) . ?
C3T H3T1 0.9900 . ?
C3T H3T2 0.9900 . ?
C4T H4T1 0.9900 . ?
C4T H4T2 0.9900 . ?
O2T C7T 1.333(18) . ?
O2T C5T 1.447(15) . ?
C5T C8T 1.67(2) . ?
C5T H5T1 0.9900 . ?
C5T H5T2 0.9900 . ?
C6T C8T 1.485(16) . ?
C6T C7T 1.534(18) . ?
C6T H6T1 0.9900 . ?
C6T H6T2 0.9900 . ?
C7T H7T1 0.9900 . ?
C7T H7T2 0.9900 . ?
C8T H8T1 0.9900 . ?
C8T H8T2 0.9900 . ?
C9T C10T 1.35(3) . ?
C9T C12T 1.42(3) . ?
C9T H9T1 0.9900 . ?
C9T H9T2 0.9900 . ?
C10T O3T 1.37(2) . ?
C10T H10A 0.9900 . ?
C10T H10B 0.9900 . ?
O3T C11T 1.68(2) . ?
C11T C12T 1.61(4) . ?
C11T H11A 0.9900 . ?
C11T H11B 0.9900 . ?
C12T H12A 0.9900 . ?
C12T H12B 0.9900 . ?
O4T C14T 1.293(17) . ?
O4T C13T 1.416(14) . ?
C13T C15T 1.410(17) . ?
C13T H13A 0.9900 . ?
C13T H13B 0.9900 . ?
C14T C16T 1.47(3) . ?
C14T H14A 0.9900 . ?
C14T H14B 0.9900 . ?
C15T C16T 1.59(2) . ?
C15T H15A 0.9900 . ?
C15T H15B 0.9900 . ?
C16T H16A 0.9900 . ?
C16T H16B 0.9900 . ?
N1 Cu1 2.244(4) . ?
N2 Cu2 2.254(4) . ?
O1 Cu1 1.938(3) 2_556 ?
O2 Cu1 1.937(3) 2_556 ?
O3 Cu1 1.936(3) . ?
O4 Cu1 1.929(3) . ?
O5 Cu2 1.938(3) . ?
O6 Cu2 1.924(3) . ?
O7 Cu2 1.932(3) 2_565 ?
O8 Cu2 1.898(4) 2_565 ?
Cu1 O2 1.937(3) 2_556 ?
Cu1 O1 1.938(3) 2_556 ?
Cu2 O8 1.898(4) 2_565 ?
Cu2 O7 1.932(3) 2_565 ?

loop_
_geom_torsion_atom_site_label_1
_geom_torsion_atom_site_label_2
_geom_torsion_atom_site_label_3
_geom_torsion_atom_site_label_4
_geom_torsion
_geom_torsion_site_symmetry_1
_geom_torsion_site_symmetry_2
_geom_torsion_site_symmetry_3
_geom_torsion_site_symmetry_4
_geom_torsion_publ_flag
C2B C4B C5 O1 -101.5(8) . . . . ?
C1B C4B C5 O1 133.7(7) . . . . ?
C3B C4B C5 O1 22.6(9) . . . . ?
C2B C4B C5 C6 79.5(9) . . . . ?
C1B C4B C5 C6 -45.4(10) . . . . ?
C3B C4B C5 C6 -156.5(6) . . . . ?
C2B C4B C5 C4A -12(8) . . . . ?
C1B C4B C5 C4A -137(9) . . . . ?
C3B C4B C5 C4A 112(8) . . . . ?
C1A C4A C5 O1 151.9(7) . . . . ?
C2A C4A C5 O1 -87.9(8) . . . . ?
C3A C4A C5 O1 20.5(9) . . . . ?
C1A C4A C5 C6 -34.1(10) . . . . ?
C2A C4A C5 C6 86.1(9) . . . . ?
C3A C4A C5 C6 -165.5(6) . . . . ?
C1A C4A C5 C4B 58(8) . . . . ?
C2A C4A C5 C4B 179(9) . . . . ?
C3A C4A C5 C4B -73(8) . . . . ?
O1 C5 C6 C7 -2.5(6) . . . . ?
C4B C5 C6 C7 176.4(6) . . . . ?
C4A C5 C6 C7 -176.0(6) . . . . ?
C5 C6 C7 O2 -5.3(6) . . . . ?
C5 C6 C7 C8 175.0(3) . . . . ?
O2 C7 C8 C13 -19.8(5) . . . . ?
C6 C7 C8 C13 159.8(3) . . . . ?
O2 C7 C8 C9 158.2(4) . . . . ?
C6 C7 C8 C9 -22.1(5) . . . . ?
C13 C8 C9 C10 -1.0(6) . . . . ?
C7 C8 C9 C10 -179.0(4) . . . . ?
C8 C9 C10 C11 0.1(7) . . . . ?
C9 C10 C11 C12 0.3(7) . . . . ?
C10 C11 C12 C13 0.1(6) . . . . ?
C10 C11 C12 C14 -178.6(4) . . . . ?
C11 C12 C13 C8 -1.0(5) . . . . ?
C14 C12 C13 C8 177.8(3) . . . . ?
C9 C8 C13 C12 1.5(5) . . . . ?
C7 C8 C13 C12 179.6(3) . . . . ?
C13 C12 C14 O3 -8.9(5) . . . . ?
C11 C12 C14 O3 169.9(4) . . . . ?
C13 C12 C14 C15 171.6(3) . . . . ?
C11 C12 C14 C15 -9.6(6) . . . . ?
O3 C14 C15 C16 -0.3(7) . . . . ?
C12 C14 C15 C16 179.2(4) . . . . ?
C14 C15 C16 O4 -1.8(7) . . . . ?
C14 C15 C16 C17 175.7(4) . . . . ?
O4 C16 C17 C18 -177.4(4) . . . . ?
C15 C16 C17 C18 4.9(7) . . . . ?
O4 C16 C17 C19 -47.4(6) . . . . ?
C15 C16 C17 C19 134.9(5) . . . . ?
O4 C16 C17 C20 65.1(5) . . . . ?
C15 C16 C17 C20 -112.6(5) . . . . ?
C21A C24A C25 O5 -65.7(9) . . . . ?
C23A C24A C25 O5 171.7(8) . . . . ?
C22A C24A C25 O5 56.8(10) . . . . ?
C21A C24A C25 C26 122.0(8) . . . . ?
C23A C24A C25 C26 -0.6(12) . . . . ?
C22A C24A C25 C26 -115.5(9) . . . . ?
C21A C24A C25 C24B 46(2) . . . . ?
C23A C24A C25 C24B -77(2) . . . . ?
C22A C24A C25 C24B 168(3) . . . . ?
C23B C24B C25 O5 168.9(7) . . . . ?
C22B C24B C25 O5 46.5(10) . . . . ?
C21B C24B C25 O5 -69.9(10) . . . . ?
C23B C24B C25 C26 -21.4(11) . . . . ?
C22B C24B C25 C26 -143.8(8) . . . . ?
C21B C24B C25 C26 99.8(9) . . . . ?
C23B C24B C25 C24A 93(3) . . . . ?
C22B C24B C25 C24A -29(2) . . . . ?
C21B C24B C25 C24A -146(3) . . . . ?
O5 C25 C26 C27 2.5(9) . . . . ?
C24A C25 C26 C27 173.7(6) . . . . ?
C24B C25 C26 C27 -166.1(6) . . . . ?
C25 C26 C27 O6 -0.2(8) . . . . ?
C25 C26 C27 C28 179.5(5) . . . . ?
O6 C27 C28 C29 178.4(4) . . . . ?
C26 C27 C28 C29 -1.3(6) . . . . ?
O6 C27 C28 C33 -3.2(5) . . . . ?
C26 C27 C28 C33 177.2(4) . . . . ?
C33 C28 C29 C30 -0.6(7) . . . . ?
C27 C28 C29 C30 177.9(4) . . . . ?
C28 C29 C30 C31 1.2(8) . . . . ?
C29 C30 C31 C32 -0.9(7) . . . . ?
C30 C31 C32 C33 0.1(6) . . . . ?
C30 C31 C32 C34 -178.8(4) . . . . ?
C31 C32 C33 C28 0.6(6) . . . . ?
C34 C32 C33 C28 179.5(3) . . . . ?
C29 C28 C33 C32 -0.3(6) . . . . ?
C27 C28 C33 C32 -178.9(3) . . . . ?
C33 C32 C34 O7 -18.4(5) . . . . ?
C31 C32 C34 O7 160.5(4) . . . . ?
C33 C32 C34 C35 160.5(4) . . . . ?
C31 C32 C34 C35 -20.6(6) . . . . ?
O7 C34 C35 C36 -0.5(8) . . . . ?
C32 C34 C35 C36 -179.3(4) . . . . ?
C34 C35 C36 O8 -1.3(9) . . . . ?
C34 C35 C36 C37B -174.2(7) . . . . ?
C34 C35 C36 C37A 173.4(7) . . . . ?
O8 C36 C37A C40A 132.1(10) . . . . ?
C35 C36 C37A C40A -43.1(12) . . . . ?
C37B C36 C37A C40A -175(4) . . . . ?
O8 C36 C37A C39A -103.8(10) . . . . ?
C35 C36 C37A C39A 80.9(10) . . . . ?
C37B C36 C37A C39A -51(3) . . . . ?
O8 C36 C37A C38A 9.7(11) . . . . ?
C35 C36 C37A C38A -165.5(8) . . . . ?
C37B C36 C37A C38A 63(4) . . . . ?
O8 C36 C37B C39B -158.0(9) . . . . ?
C35 C36 C37B C39B 15.9(14) . . . . ?
C37A C36 C37B C39B 71(4) . . . . ?
O8 C36 C37B C38B -40.4(11) . . . . ?
C35 C36 C37B C38B 133.6(9) . . . . ?
C37A C36 C37B C38B -172(4) . . . . ?
O8 C36 C37B C40B 78.2(10) . . . . ?
C35 C36 C37B C40B -107.9(10) . . . . ?
C37A C36 C37B C40B -53(3) . . . . ?
N1 C100 C101 C102 0.5(7) . . . . ?
C100 C101 C102 C103 -1.8(6) . . . . ?
C100 C101 C102 S1 -179.1(3) . . . . ?
C101 C102 C103 C104 1.8(7) . . . . ?
S1 C102 C103 C104 179.0(3) . . . . ?
C102 C103 C104 N1 -0.6(7) . . . . ?
N2 C105 C106 C107 0.3(7) . . . . ?
C105 C106 C107 C108 -3.0(7) . . . . ?
C105 C106 C107 S1 178.5(3) . . . . ?
C106 C107 C108 C109 3.5(7) . . . . ?
S1 C107 C108 C109 -178.1(3) . . . . ?
C107 C108 C109 N2 -1.4(7) . . . . ?
C4T O1T C1T C2T 11(2) . . . . ?
O1T C1T C2T C3T -29(2) . . . . ?
C1T C2T C3T C4T 35.4(18) . . . . ?
C2T C3T C4T O1T -27.7(16) . . . . ?
C1T O1T C4T C3T 12.6(17) . . . . ?
C7T O2T C5T C8T 10.0(15) . . . . ?
C5T O2T C7T C6T 13.7(16) . . . . ?
C8T C6T C7T O2T -34.7(14) . . . . ?
C7T C6T C8T C5T 38.2(13) . . . . ?
O2T C5T C8T C6T -29.5(12) . . . . ?
C12T C9T C10T O3T -4(3) . . . . ?
C9T C10T O3T C11T 19(2) . . . . ?
C10T O3T C11T C12T -24(2) . . . . ?
C10T C9T C12T C11T -14(3) . . . . ?
O3T C11T C12T C9T 21(3) . . . . ?
C14T O4T C13T C15T -15.8(14) . . . . ?
C13T O4T C14T C16T 12.7(18) . . . . ?
O4T C13T C15T C16T 11.8(16) . . . . ?
O4T C14T C16T C15T -5(2) . . . . ?
C13T C15T C16T C14T -4.4(18) . . . . ?
C101 C100 N1 C104 0.8(6) . . . . ?
C101 C100 N1 Cu1 -175.6(3) . . . . ?
C103 C104 N1 C100 -0.7(6) . . . . ?
C103 C104 N1 Cu1 175.8(3) . . . . ?
C106 C105 N2 C109 1.8(7) . . . . ?
C106 C105 N2 Cu2 -173.9(4) . . . . ?
C108 C109 N2 C105 -1.2(7) . . . . ?
C108 C109 N2 Cu2 174.5(3) . . . . ?
C6 C5 O1 Cu1 17.2(6) . . . 2_556 ?
C4B C5 O1 Cu1 -161.8(5) . . . 2_556 ?
C4A C5 O1 Cu1 -168.9(5) . . . 2_556 ?
C6 C7 O2 Cu1 -2.5(6) . . . 2_556 ?
C8 C7 O2 Cu1 177.1(2) . . . 2_556 ?
C15 C14 O3 Cu1 -0.6(6) . . . . ?
C12 C14 O3 Cu1 179.9(2) . . . . ?
C15 C16 O4 Cu1 4.4(6) . . . . ?
C17 C16 O4 Cu1 -173.2(3) . . . . ?
C26 C25 O5 Cu2 -0.6(8) . . . . ?
C24A C25 O5 Cu2 -172.9(5) . . . . ?
C24B C25 O5 Cu2 168.4(5) . . . . ?
C26 C27 O6 Cu2 -3.7(6) . . . . ?
C28 C27 O6 Cu2 176.6(3) . . . . ?
C35 C34 O7 Cu2 1.1(6) . . . 2_565 ?
C32 C34 O7 Cu2 179.9(2) . . . 2_565 ?
C35 C36 O8 Cu2 2.3(8) . . . 2_565 ?
C37B C36 O8 Cu2 176.1(6) . . . 2_565 ?
C37A C36 O8 Cu2 -172.4(6) . . . 2_565 ?
C103 C102 S1 C107 27.6(4) . . . . ?
C101 C102 S1 C107 -155.2(4) . . . . ?
C106 C107 S1 C102 -127.9(4) . . . . ?
C108 C107 S1 C102 53.6(4) . . . . ?
C16 O4 Cu1 O3 -4.0(4) . . . . ?
C16 O4 Cu1 O1 162.3(4) . . . 2_556 ?
C16 O4 Cu1 N1 -99.6(4) . . . . ?
C14 O3 Cu1 O4 2.1(3) . . . . ?
C14 O3 Cu1 O2 -168.8(3) . . . 2_556 ?
C14 O3 Cu1 O1 -78.9(6) . . . 2_556 ?
C14 O3 Cu1 N1 97.6(3) . . . . ?
C100 N1 Cu1 O4 -113.3(3) . . . . ?
C104 N1 Cu1 O4 70.4(3) . . . . ?
C100 N1 Cu1 O3 154.3(3) . . . . ?
C104 N1 Cu1 O3 -21.9(3) . . . . ?
C100 N1 Cu1 O2 65.6(3) . . . 2_556 ?
C104 N1 Cu1 O2 -110.6(3) . . . 2_556 ?
C100 N1 Cu1 O1 -26.5(3) . . . 2_556 ?
C104 N1 Cu1 O1 157.3(3) . . . 2_556 ?
C27 O6 Cu2 O8 -75.0(7) . . . 2_565 ?
C27 O6 Cu2 O7 -171.2(3) . . . 2_565 ?
C27 O6 Cu2 O5 4.2(4) . . . . ?
C27 O6 Cu2 N2 96.2(3) . . . . ?
C25 O5 Cu2 O8 162.8(5) . . . 2_565 ?
C25 O5 Cu2 O6 -2.1(4) . . . . ?
C25 O5 Cu2 N2 -99.9(4) . . . . ?
C105 N2 Cu2 O8 -145.2(4) . . . 2_565 ?
C109 N2 Cu2 O8 39.3(4) . . . 2_565 ?
C105 N2 Cu2 O6 37.1(4) . . . . ?
C109 N2 Cu2 O6 -138.4(3) . . . . ?
C105 N2 Cu2 O7 -51.5(4) . . . 2_565 ?
C109 N2 Cu2 O7 133.0(3) . . . 2_565 ?
C105 N2 Cu2 O5 129.3(4) . . . . ?
C109 N2 Cu2 O5 -46.2(4) . . . . ?
